data_7127873
loop_
_publ_author_name
'Zhang, Heng'
'Guan, Xu-Kai'
'Sun, Dong-Yang'
'Liu, Guo-Feng'
'Gao, Ji-Gang'
'Zhang, Guang-Liang'
'Zhang, Suo-Qin'

_publ_section_title
;
 Asymmetric syntheses of spiro[benzofuro-cyclopenta[1,2-b]indole-indoline]
 scaffolds via consecutive cyclization.
;
_journal_issue 18
_journal_name_full 'Chemical communications (Cambridge, England)'
_journal_page_first 2313
_journal_page_last 2316
_journal_paper_doi 10.1039/d0cc08083g
_journal_volume 57
_journal_year 2021
_chemical_formula_moiety 'C35 H25 F N2 O2, C2 H6 O'
_chemical_formula_sum 'C37 H31 F N2 O3'
_chemical_formula_weight 570.64
_space_group_crystal_system monoclinic
_space_group_IT_number 14
_space_group_name_Hall '-P 2ybc'
_space_group_name_H-M_alt 'P 1 21/c 1'
_atom_sites_solution_hydrogens mixed
_atom_sites_solution_primary dual
_audit_block_doi 10.5517/ccdc.csd.cc268y9r
_audit_creation_date 2020-09-18
_audit_creation_method
;
Olex2 1.3
(compiled 2020.07.31 svn.rc2a77460 for OlexSys, GUI svn.r6145)
;
_audit_update_record
;
2020-09-28 deposited with the CCDC.	2021-01-26 downloaded from the CCDC.
;
_cell_angle_alpha 90
_cell_angle_beta 105.542(2)
_cell_angle_gamma 90
_cell_formula_units_Z 4
_cell_length_a 12.2076(15)
_cell_length_b 22.780(3)
_cell_length_c 10.9946(13)
_cell_measurement_reflns_used 2034
_cell_measurement_temperature 273.15
_cell_measurement_theta_max 20.07
_cell_measurement_theta_min 2.39
_cell_volume 2945.7(6)
_computing_molecular_graphics 'Olex2 1.3 (Dolomanov et al., 2009)'
_computing_publication_material 'Olex2 1.3 (Dolomanov et al., 2009)'
_computing_structure_refinement 'XL  (Sheldrick, 2008)'
_computing_structure_solution 'SHELXT 2018/2 (Sheldrick, 2018)'
_diffrn_ambient_temperature 273.15
_diffrn_measured_fraction_theta_full 0.999
_diffrn_measured_fraction_theta_max 0.995
_diffrn_measurement_device_type 'Bruker APEX-II CCD'
_diffrn_measurement_method '\f and \w scans'
_diffrn_radiation_type MoK\a
_diffrn_radiation_wavelength 0.71073
_diffrn_reflns_av_R_equivalents 0.0515
_diffrn_reflns_av_unetI/netI 0.0626
_diffrn_reflns_Laue_measured_fraction_full 0.999
_diffrn_reflns_Laue_measured_fraction_max 0.995
_diffrn_reflns_limit_h_max 15
_diffrn_reflns_limit_h_min -7
_diffrn_reflns_limit_k_max 28
_diffrn_reflns_limit_k_min -27
_diffrn_reflns_limit_l_max 13
_diffrn_reflns_limit_l_min -13
_diffrn_reflns_number 16226
_diffrn_reflns_point_group_measured_fraction_full 0.999
_diffrn_reflns_point_group_measured_fraction_max 0.995
_diffrn_reflns_theta_full 25.242
_diffrn_reflns_theta_max 26.403
_diffrn_reflns_theta_min 1.731
_diffrn_source_current 40.0
_diffrn_source_power 2.0
_diffrn_source_voltage 50.0
_diffrn_standards_number 0
_exptl_absorpt_coefficient_mu 0.086
_exptl_absorpt_correction_type none
_exptl_crystal_colour yellow
_exptl_crystal_density_diffrn 1.287
_exptl_crystal_description block
_exptl_crystal_F_000 1200
_exptl_crystal_size_max 0.2
_exptl_crystal_size_mid 0.2
_exptl_crystal_size_min 0.15
_refine_diff_density_max 0.439
_refine_diff_density_min -0.443
_refine_diff_density_rms 0.047
_refine_ls_extinction_method none
_refine_ls_goodness_of_fit_ref 1.027
_refine_ls_hydrogen_treatment constr
_refine_ls_matrix_type full
_refine_ls_number_parameters 390
_refine_ls_number_reflns 6030
_refine_ls_number_restraints 0
_refine_ls_restrained_S_all 1.027
_refine_ls_R_factor_all 0.1320
_refine_ls_R_factor_gt 0.0736
_refine_ls_shift/su_max 0.000
_refine_ls_shift/su_mean 0.000
_refine_ls_structure_factor_coef Fsqd
_refine_ls_weighting_details 'w=1/[\s^2^(Fo^2^)+(0.1070P)^2^+0.3608P] where P=(Fo^2^+2Fc^2^)/3'
_refine_ls_weighting_scheme calc
_refine_ls_wR_factor_gt 0.1888
_refine_ls_wR_factor_ref 0.2238
_reflns_Friedel_coverage 0.000
_reflns_number_gt 3257
_reflns_number_total 6030
_reflns_threshold_expression 'I > 2\s(I)'
_cod_data_source_file d0cc08083g2.cif
_cod_data_source_block 2
_cod_depositor_comments 'Adding full bibliography for 7127873.cif.'
_cod_database_code 7127873
_shelx_shelxl_version_number 2018/3
_shelx_space_group_comment
;
The symmetry employed for this shelxl refinement is uniquely defined
by the following loop, which should always be used as a source of
symmetry information in preference to the above space-group names.
They are only intended as comments.
;
_olex2_refinement_description
;
1. Fixed Uiso
 At 1.2 times of:
  All C(H) groups, All C(H,H) groups, All N(H) groups
 At 1.5 times of:
  All C(H,H,H) groups, All O(H) groups
2.a Riding coordinates:
 O3(H3A)
2.b Ternary CH refined with riding coordinates:
 C7(H7), C9(H9), C20(H20)
2.c Secondary CH2 refined with riding coordinates:
 C36(H36A,H36B)
2.d Aromatic/amide H refined with riding coordinates:
 N1(H1), C2(H2), C3(H3), C5(H5), C12(H12), C13(H13), C14(H14), C15(H15),
 C17(H17), C18(H18), C22(H22), C23(H23), C24(H24), C25(H25), C26(H26), C30(H30),
  C31(H31), C32(H32), C33(H33)
2.e Idealised Me refined as rotating group:
 C35(H35A,H35B,H35C), C37(H37A,H37B,H37C)
;
_olex2_submission_special_instructions 'No special instructions were received'

loop_
_space_group_symop_operation_xyz
'x, y, z'
'-x, y+1/2, -z+1/2'
'-x, -y, -z'
'x, -y-1/2, z-1/2'

loop_
_atom_site_label
_atom_site_type_symbol
_atom_site_fract_x
_atom_site_fract_y
_atom_site_fract_z
_atom_site_U_iso_or_equiv
_atom_site_adp_type
_atom_site_occupancy
_atom_site_site_symmetry_order
_atom_site_calc_flag
_atom_site_refinement_flags_posn
_atom_site_refinement_flags_adp
_atom_site_refinement_flags_occupancy
_atom_site_disorder_assembly
_atom_site_disorder_group
F1 F -0.1549(2) 0.65961(15) 0.5018(3) 0.1484(13) Uani 1 1 d . . . . .
O1 O 0.31494(18) 0.76120(9) 0.3770(2) 0.0600(6) Uani 1 1 d . . . . .
O2 O 0.2154(2) 0.56078(10) 0.3680(2) 0.0676(7) Uani 1 1 d . . . . .
N1 N 0.2895(3) 0.67991(13) 0.4960(2) 0.0680(8) Uani 1 1 d . . . . .
H1 H 0.351803 0.672506 0.552448 0.082 Uiso 1 1 calc R U . . .
N2 N 0.0522(2) 0.55181(11) 0.2085(3) 0.0581(7) Uani 1 1 d . . . . .
C1 C 0.1815(3) 0.67421(14) 0.5146(3) 0.0594(9) Uani 1 1 d . . . . .
C2 C 0.1512(4) 0.66131(17) 0.6237(3) 0.0764(11) Uani 1 1 d . . . . .
H2 H 0.206333 0.655933 0.699685 0.092 Uiso 1 1 calc R U . . .
C3 C 0.0377(5) 0.65657(19) 0.6175(5) 0.0959(15) Uani 1 1 d . . . . .
H3 H 0.015577 0.648535 0.690443 0.115 Uiso 1 1 calc R U . . .
C4 C -0.0433(4) 0.6636(2) 0.5049(5) 0.0940(15) Uani 1 1 d . . . . .
C5 C -0.0165(3) 0.67592(16) 0.3938(4) 0.0724(11) Uani 1 1 d . . . . .
H5 H -0.072624 0.680872 0.318457 0.087 Uiso 1 1 calc R U . . .
C6 C 0.0981(3) 0.68068(14) 0.3992(3) 0.0567(8) Uani 1 1 d . . . . .
C7 C 0.1573(3) 0.69132(13) 0.2983(3) 0.0496(8) Uani 1 1 d . . . . .
H7 H 0.127661 0.726763 0.250164 0.060 Uiso 1 1 calc R U . . .
C8 C 0.2831(3) 0.69962(14) 0.3713(3) 0.0508(8) Uani 1 1 d . . . . .
C9 C 0.3565(2) 0.66796(13) 0.2968(3) 0.0466(7) Uani 1 1 d . . . . .
H9 H 0.399240 0.635248 0.345053 0.056 Uiso 1 1 calc R U . . .
C10 C 0.4346(2) 0.71606(13) 0.2761(3) 0.0461(7) Uani 1 1 d . . . . .
C11 C 0.5247(2) 0.71607(13) 0.2174(3) 0.0479(7) Uani 1 1 d . . . . .
C12 C 0.5672(3) 0.66518(15) 0.1716(3) 0.0628(9) Uani 1 1 d . . . . .
H12 H 0.535524 0.628776 0.180103 0.075 Uiso 1 1 calc R U . . .
C13 C 0.6533(3) 0.66878(17) 0.1155(4) 0.0804(12) Uani 1 1 d . . . . .
H13 H 0.680636 0.634744 0.087116 0.096 Uiso 1 1 calc R U . . .
C14 C 0.7021(3) 0.72337(18) 0.0996(4) 0.0784(11) Uani 1 1 d . . . . .
H14 H 0.759849 0.725262 0.059169 0.094 Uiso 1 1 calc R U . . .
C15 C 0.6651(3) 0.77273(16) 0.1428(3) 0.0668(10) Uani 1 1 d . . . . .
H15 H 0.697970 0.808527 0.132261 0.080 Uiso 1 1 calc R U . . .
C16 C 0.5771(3) 0.77109(13) 0.2040(3) 0.0515(8) Uani 1 1 d . . . . .
C17 C 0.5384(3) 0.82226(15) 0.2515(3) 0.0660(10) Uani 1 1 d . . . . .
H17 H 0.571739 0.858048 0.241863 0.079 Uiso 1 1 calc R U . . .
C18 C 0.4539(3) 0.82116(15) 0.3109(3) 0.0656(10) Uani 1 1 d . . . . .
H18 H 0.430730 0.855216 0.343613 0.079 Uiso 1 1 calc R U . . .
C19 C 0.4030(2) 0.76697(14) 0.3211(3) 0.0505(8) Uani 1 1 d . . . . .
C20 C 0.2714(2) 0.64651(12) 0.1740(3) 0.0436(7) Uani 1 1 d . . . . .
H20 H 0.260743 0.679340 0.114406 0.052 Uiso 1 1 calc R U . . .
C21 C 0.3031(2) 0.59407(13) 0.1065(3) 0.0477(7) Uani 1 1 d . . . . .
C22 C 0.3579(3) 0.54524(14) 0.1688(3) 0.0595(9) Uani 1 1 d . . . . .
H22 H 0.376411 0.543763 0.256471 0.071 Uiso 1 1 calc R U . . .
C23 C 0.3857(3) 0.49845(16) 0.1023(5) 0.0760(11) Uani 1 1 d . . . . .
H23 H 0.423188 0.466055 0.145660 0.091 Uiso 1 1 calc R U . . .
C24 C 0.3584(3) 0.49954(18) -0.0265(5) 0.0803(12) Uani 1 1 d . . . . .
H24 H 0.377737 0.468195 -0.070827 0.096 Uiso 1 1 calc R U . . .
C25 C 0.3023(3) 0.54731(18) -0.0899(4) 0.0754(11) Uani 1 1 d . . . . .
H25 H 0.282286 0.548110 -0.177637 0.090 Uiso 1 1 calc R U . . .
C26 C 0.2757(3) 0.59390(15) -0.0239(3) 0.0575(8) Uani 1 1 d . . . . .
H26 H 0.238395 0.626164 -0.068109 0.069 Uiso 1 1 calc R U . . .
C27 C 0.1559(2) 0.63867(13) 0.2081(3) 0.0446(7) Uani 1 1 d . . . . .
C28 C 0.1478(3) 0.57979(13) 0.2727(3) 0.0486(7) Uani 1 1 d . . . . .
C29 C -0.0058(3) 0.58407(14) 0.1028(3) 0.0525(8) Uani 1 1 d . . . . .
C30 C -0.1049(3) 0.57059(18) 0.0122(4) 0.0743(11) Uani 1 1 d . . . . .
H30 H -0.143246 0.535573 0.015204 0.089 Uiso 1 1 calc R U . . .
C31 C -0.1452(3) 0.6109(2) -0.0833(4) 0.0817(12) Uani 1 1 d . . . . .
H31 H -0.211973 0.602698 -0.145242 0.098 Uiso 1 1 calc R U . . .
C32 C -0.0893(3) 0.66280(18) -0.0891(3) 0.0679(10) Uani 1 1 d . . . . .
H32 H -0.118695 0.689211 -0.154192 0.082 Uiso 1 1 calc R U . . .
C33 C 0.0105(3) 0.67588(15) 0.0014(3) 0.0598(9) Uani 1 1 d . . . . .
H33 H 0.048670 0.710879 -0.002243 0.072 Uiso 1 1 calc R U . . .
C34 C 0.0523(2) 0.63608(13) 0.0974(3) 0.0467(7) Uani 1 1 d . . . . .
C35 C 0.0119(4) 0.49730(17) 0.2497(4) 0.0842(12) Uani 1 1 d . . . . .
H35A H 0.071115 0.480266 0.315920 0.126 Uiso 1 1 calc R U . . .
H35B H -0.008802 0.470518 0.179831 0.126 Uiso 1 1 calc R U . . .
H35C H -0.053206 0.505076 0.280409 0.126 Uiso 1 1 calc R U . . .
O3 O 0.3444(8) 0.5316(3) 0.6113(5) 0.330(6) Uani 1 1 d . . . . .
H3A H 0.337411 0.544779 0.540179 0.494 Uiso 1 1 d R U . . .
C36 C 0.3229(8) 0.4718(3) 0.6041(6) 0.200(4) Uani 1 1 d . . . . .
H36A H 0.241346 0.465621 0.583769 0.240 Uiso 1 1 calc R U . . .
H36B H 0.356229 0.454398 0.686191 0.240 Uiso 1 1 calc R U . . .
C37 C 0.3659(6) 0.4429(3) 0.5136(6) 0.154(2) Uani 1 1 d . . . . .
H37A H 0.315694 0.449209 0.431078 0.230 Uiso 1 1 calc R U . . .
H37B H 0.371395 0.401559 0.531516 0.230 Uiso 1 1 calc R U . . .
H37C H 0.439858 0.458083 0.516505 0.230 Uiso 1 1 calc R U . . .

loop_
_atom_site_aniso_label
_atom_site_aniso_U_11
_atom_site_aniso_U_22
_atom_site_aniso_U_33
_atom_site_aniso_U_23
_atom_site_aniso_U_13
_atom_site_aniso_U_12
F1 0.102(2) 0.191(3) 0.193(3) -0.065(2) 0.109(2) -0.049(2)
O1 0.0537(14) 0.0620(14) 0.0709(14) -0.0214(11) 0.0284(12) -0.0123(10)
O2 0.0698(17) 0.0696(16) 0.0620(14) 0.0148(12) 0.0150(13) 0.0018(12)
N1 0.060(2) 0.100(2) 0.0465(15) -0.0004(14) 0.0176(14) -0.0043(15)
N2 0.0563(18) 0.0533(16) 0.0686(17) 0.0034(14) 0.0236(15) -0.0107(13)
C1 0.068(2) 0.061(2) 0.058(2) -0.0068(15) 0.0316(19) -0.0063(17)
C2 0.099(3) 0.080(3) 0.064(2) -0.0070(18) 0.046(2) -0.009(2)
C3 0.123(4) 0.095(3) 0.097(3) -0.025(3) 0.078(3) -0.033(3)
C4 0.085(3) 0.100(3) 0.125(4) -0.041(3) 0.077(3) -0.032(2)
C5 0.061(2) 0.075(2) 0.093(3) -0.026(2) 0.041(2) -0.0117(18)
C6 0.057(2) 0.056(2) 0.066(2) -0.0160(16) 0.0320(18) -0.0099(15)
C7 0.0477(19) 0.0522(18) 0.0529(17) -0.0046(14) 0.0204(15) -0.0025(14)
C8 0.0479(19) 0.059(2) 0.0495(17) -0.0070(15) 0.0196(15) -0.0071(15)
C9 0.0427(18) 0.0525(18) 0.0451(16) 0.0023(13) 0.0124(14) -0.0019(13)
C10 0.0417(17) 0.0511(18) 0.0445(16) -0.0025(13) 0.0100(14) -0.0046(13)
C11 0.0375(17) 0.0580(19) 0.0477(16) -0.0038(14) 0.0106(14) -0.0044(14)
C12 0.052(2) 0.058(2) 0.084(2) -0.0087(17) 0.0287(19) -0.0086(15)
C13 0.066(3) 0.073(3) 0.116(3) -0.024(2) 0.049(2) -0.0054(19)
C14 0.063(2) 0.087(3) 0.101(3) -0.015(2) 0.050(2) -0.015(2)
C15 0.058(2) 0.071(2) 0.080(2) -0.0097(19) 0.033(2) -0.0159(17)
C16 0.0409(18) 0.0549(19) 0.0578(18) -0.0069(15) 0.0117(15) -0.0080(14)
C17 0.055(2) 0.057(2) 0.089(2) -0.0109(18) 0.024(2) -0.0177(16)
C18 0.058(2) 0.054(2) 0.089(2) -0.0235(18) 0.027(2) -0.0101(16)
C19 0.0373(17) 0.057(2) 0.0576(18) -0.0121(15) 0.0134(15) -0.0066(14)
C20 0.0410(17) 0.0451(16) 0.0457(15) 0.0040(13) 0.0135(14) -0.0012(12)
C21 0.0401(17) 0.0479(18) 0.0598(18) -0.0068(15) 0.0219(15) -0.0090(13)
C22 0.052(2) 0.056(2) 0.073(2) -0.0035(17) 0.0218(18) -0.0041(16)
C23 0.064(2) 0.050(2) 0.122(4) -0.003(2) 0.038(2) -0.0004(17)
C24 0.074(3) 0.066(3) 0.118(4) -0.035(2) 0.054(3) -0.020(2)
C25 0.082(3) 0.077(3) 0.081(2) -0.030(2) 0.046(2) -0.027(2)
C26 0.054(2) 0.064(2) 0.063(2) -0.0141(16) 0.0285(17) -0.0136(16)
C27 0.0416(17) 0.0504(17) 0.0435(15) 0.0006(13) 0.0146(14) -0.0018(13)
C28 0.0481(19) 0.0541(19) 0.0483(17) 0.0025(15) 0.0210(16) 0.0018(15)
C29 0.0431(18) 0.061(2) 0.0573(19) -0.0037(16) 0.0203(16) -0.0038(15)
C30 0.048(2) 0.088(3) 0.083(3) -0.010(2) 0.012(2) -0.0161(19)
C31 0.043(2) 0.124(4) 0.070(2) -0.010(2) 0.0011(19) -0.003(2)
C32 0.052(2) 0.091(3) 0.056(2) 0.0045(18) 0.0067(18) 0.012(2)
C33 0.053(2) 0.067(2) 0.058(2) 0.0045(17) 0.0131(17) 0.0017(16)
C34 0.0395(17) 0.0576(19) 0.0463(16) -0.0051(14) 0.0170(14) -0.0016(14)
C35 0.090(3) 0.071(3) 0.098(3) 0.010(2) 0.037(3) -0.019(2)
O3 0.586(16) 0.219(7) 0.121(4) -0.004(4) -0.014(6) 0.180(9)
C36 0.363(12) 0.133(6) 0.094(4) 0.011(4) 0.043(6) 0.117(7)
C37 0.158(6) 0.122(5) 0.164(6) -0.005(5) 0.014(5) 0.022(4)

loop_
_atom_type_symbol
_atom_type_description
_atom_type_scat_dispersion_real
_atom_type_scat_dispersion_imag
_atom_type_scat_source
C C 0.0033 0.0016 'International Tables Vol C Tables 4.2.6.8 and 6.1.1.4'
H H 0.0000 0.0000 'International Tables Vol C Tables 4.2.6.8 and 6.1.1.4'
F F 0.0171 0.0103 'International Tables Vol C Tables 4.2.6.8 and 6.1.1.4'
N N 0.0061 0.0033 'International Tables Vol C Tables 4.2.6.8 and 6.1.1.4'
O O 0.0106 0.0060 'International Tables Vol C Tables 4.2.6.8 and 6.1.1.4'

loop_
_geom_angle_atom_site_label_1
_geom_angle_atom_site_label_2
_geom_angle_atom_site_label_3
_geom_angle
_geom_angle_site_symmetry_1
_geom_angle_site_symmetry_3
_geom_angle_publ_flag
C19 O1 C8 107.7(2) . . ?
C1 N1 H1 124.4 . . ?
C1 N1 C8 111.2(3) . . ?
C8 N1 H1 124.4 . . ?
C28 N2 C29 111.1(3) . . ?
C28 N2 C35 123.9(3) . . ?
C29 N2 C35 124.8(3) . . ?
N1 C1 C6 110.0(3) . . ?
C2 C1 N1 129.3(4) . . ?
C2 C1 C6 120.6(3) . . ?
C1 C2 H2 120.8 . . ?
C3 C2 C1 118.5(4) . . ?
C3 C2 H2 120.8 . . ?
C2 C3 H3 119.7 . . ?
C4 C3 C2 120.6(4) . . ?
C4 C3 H3 119.7 . . ?
F1 C4 C3 119.4(4) . . ?
F1 C4 C5 117.9(5) . . ?
C3 C4 C5 122.7(4) . . ?
C4 C5 H5 121.5 . . ?
C4 C5 C6 117.1(4) . . ?
C6 C5 H5 121.5 . . ?
C1 C6 C7 108.0(3) . . ?
C5 C6 C1 120.5(3) . . ?
C5 C6 C7 131.4(3) . . ?
C6 C7 H7 110.6 . . ?
C6 C7 C8 104.2(2) . . ?
C6 C7 C27 115.0(2) . . ?
C8 C7 H7 110.6 . . ?
C8 C7 C27 105.4(2) . . ?
C27 C7 H7 110.6 . . ?
O1 C8 C7 111.0(2) . . ?
O1 C8 C9 106.7(2) . . ?
N1 C8 O1 108.5(2) . . ?
N1 C8 C7 104.6(2) . . ?
N1 C8 C9 118.3(3) . . ?
C7 C8 C9 107.8(2) . . ?
C8 C9 H9 111.6 . . ?
C8 C9 C20 105.1(2) . . ?
C10 C9 C8 102.7(2) . . ?
C10 C9 H9 111.6 . . ?
C10 C9 C20 113.7(2) . . ?
C20 C9 H9 111.6 . . ?
C11 C10 C9 131.9(3) . . ?
C19 C10 C9 108.2(3) . . ?
C19 C10 C11 119.8(3) . . ?
C10 C11 C16 118.0(3) . . ?
C12 C11 C10 124.4(3) . . ?
C12 C11 C16 117.7(3) . . ?
C11 C12 H12 119.5 . . ?
C13 C12 C11 120.9(3) . . ?
C13 C12 H12 119.5 . . ?
C12 C13 H13 119.5 . . ?
C12 C13 C14 120.9(3) . . ?
C14 C13 H13 119.5 . . ?
C13 C14 H14 120.0 . . ?
C15 C14 C13 120.1(3) . . ?
C15 C14 H14 120.0 . . ?
C14 C15 H15 119.5 . . ?
C14 C15 C16 121.1(3) . . ?
C16 C15 H15 119.5 . . ?
C15 C16 C11 119.3(3) . . ?
C17 C16 C11 118.9(3) . . ?
C17 C16 C15 121.9(3) . . ?
C16 C17 H17 118.8 . . ?
C18 C17 C16 122.3(3) . . ?
C18 C17 H17 118.8 . . ?
C17 C18 H18 121.2 . . ?
C17 C18 C19 117.6(3) . . ?
C19 C18 H18 121.2 . . ?
O1 C19 C18 122.3(3) . . ?
C10 C19 O1 114.4(3) . . ?
C10 C19 C18 123.3(3) . . ?
C9 C20 H20 106.3 . . ?
C9 C20 C27 105.4(2) . . ?
C21 C20 C9 118.6(2) . . ?
C21 C20 H20 106.3 . . ?
C21 C20 C27 113.2(2) . . ?
C27 C20 H20 106.3 . . ?
C22 C21 C20 123.2(3) . . ?
C22 C21 C26 117.5(3) . . ?
C26 C21 C20 119.3(3) . . ?
C21 C22 H22 119.6 . . ?
C21 C22 C23 120.8(3) . . ?
C23 C22 H22 119.6 . . ?
C22 C23 H23 119.8 . . ?
C24 C23 C22 120.5(4) . . ?
C24 C23 H23 119.8 . . ?
C23 C24 H24 120.3 . . ?
C23 C24 C25 119.4(4) . . ?
C25 C24 H24 120.3 . . ?
C24 C25 H25 119.9 . . ?
C26 C25 C24 120.1(4) . . ?
C26 C25 H25 119.9 . . ?
C21 C26 H26 119.2 . . ?
C25 C26 C21 121.6(4) . . ?
C25 C26 H26 119.2 . . ?
C7 C27 C20 102.0(2) . . ?
C28 C27 C7 111.8(2) . . ?
C28 C27 C20 112.6(2) . . ?
C34 C27 C7 114.2(2) . . ?
C34 C27 C20 115.3(2) . . ?
C34 C27 C28 101.3(2) . . ?
O2 C28 N2 124.7(3) . . ?
O2 C28 C27 126.4(3) . . ?
N2 C28 C27 109.0(3) . . ?
C30 C29 N2 129.4(3) . . ?
C30 C29 C34 121.1(3) . . ?
C34 C29 N2 109.5(3) . . ?
C29 C30 H30 121.1 . . ?
C29 C30 C31 117.8(4) . . ?
C31 C30 H30 121.1 . . ?
C30 C31 H31 119.1 . . ?
C32 C31 C30 121.7(3) . . ?
C32 C31 H31 119.1 . . ?
C31 C32 H32 119.9 . . ?
C31 C32 C33 120.3(3) . . ?
C33 C32 H32 119.9 . . ?
C32 C33 H33 120.6 . . ?
C34 C33 C32 118.9(3) . . ?
C34 C33 H33 120.6 . . ?
C29 C34 C27 109.1(3) . . ?
C33 C34 C27 130.7(3) . . ?
C33 C34 C29 120.2(3) . . ?
N2 C35 H35A 109.5 . . ?
N2 C35 H35B 109.5 . . ?
N2 C35 H35C 109.5 . . ?
H35A C35 H35B 109.5 . . ?
H35A C35 H35C 109.5 . . ?
H35B C35 H35C 109.5 . . ?
C36 O3 H3A 109.5 . . ?
O3 C36 H36A 108.8 . . ?
O3 C36 H36B 108.8 . . ?
O3 C36 C37 113.6(8) . . ?
H36A C36 H36B 107.7 . . ?
C37 C36 H36A 108.8 . . ?
C37 C36 H36B 108.8 . . ?
C36 C37 H37A 109.5 . . ?
C36 C37 H37B 109.5 . . ?
C36 C37 H37C 109.5 . . ?
H37A C37 H37B 109.5 . . ?
H37A C37 H37C 109.5 . . ?
H37B C37 H37C 109.5 . . ?

loop_
_geom_bond_atom_site_label_1
_geom_bond_atom_site_label_2
_geom_bond_distance
_geom_bond_site_symmetry_2
_geom_bond_publ_flag
F1 C4 1.356(5) . ?
O1 C8 1.452(4) . ?
O1 C19 1.380(4) . ?
O2 C28 1.226(3) . ?
N1 H1 0.8600 . ?
N1 C1 1.393(4) . ?
N1 C8 1.425(4) . ?
N2 C28 1.351(4) . ?
N2 C29 1.397(4) . ?
N2 C35 1.451(4) . ?
C1 C2 1.378(5) . ?
C1 C6 1.405(5) . ?
C2 H2 0.9300 . ?
C2 C3 1.373(6) . ?
C3 H3 0.9300 . ?
C3 C4 1.371(6) . ?
C4 C5 1.375(6) . ?
C5 H5 0.9300 . ?
C5 C6 1.389(5) . ?
C6 C7 1.497(4) . ?
C7 H7 0.9800 . ?
C7 C8 1.542(4) . ?
C7 C27 1.553(4) . ?
C8 C9 1.545(4) . ?
C9 H9 0.9800 . ?
C9 C10 1.509(4) . ?
C9 C20 1.545(4) . ?
C10 C11 1.417(4) . ?
C10 C19 1.357(4) . ?
C11 C12 1.416(4) . ?
C11 C16 1.432(4) . ?
C12 H12 0.9300 . ?
C12 C13 1.357(5) . ?
C13 H13 0.9300 . ?
C13 C14 1.409(5) . ?
C14 H14 0.9300 . ?
C14 C15 1.345(5) . ?
C15 H15 0.9300 . ?
C15 C16 1.413(4) . ?
C16 C17 1.409(4) . ?
C17 H17 0.9300 . ?
C17 C18 1.361(5) . ?
C18 H18 0.9300 . ?
C18 C19 1.400(4) . ?
C20 H20 0.9800 . ?
C20 C21 1.510(4) . ?
C20 C27 1.563(4) . ?
C21 C22 1.381(4) . ?
C21 C26 1.383(4) . ?
C22 H22 0.9300 . ?
C22 C23 1.385(5) . ?
C23 H23 0.9300 . ?
C23 C24 1.364(6) . ?
C24 H24 0.9300 . ?
C24 C25 1.372(6) . ?
C25 H25 0.9300 . ?
C25 C26 1.372(5) . ?
C26 H26 0.9300 . ?
C27 C28 1.533(4) . ?
C27 C34 1.503(4) . ?
C29 C30 1.381(4) . ?
C29 C34 1.390(4) . ?
C30 H30 0.9300 . ?
C30 C31 1.382(5) . ?
C31 H31 0.9300 . ?
C31 C32 1.376(5) . ?
C32 H32 0.9300 . ?
C32 C33 1.383(5) . ?
C33 H33 0.9300 . ?
C33 C34 1.381(4) . ?
C35 H35A 0.9600 . ?
C35 H35B 0.9600 . ?
C35 H35C 0.9600 . ?
O3 H3A 0.8199 . ?
O3 C36 1.386(10) . ?
C36 H36A 0.9700 . ?
C36 H36B 0.9700 . ?
C36 C37 1.407(8) . ?
C37 H37A 0.9600 . ?
C37 H37B 0.9600 . ?
C37 H37C 0.9600 . ?

loop_
_geom_torsion_atom_site_label_1
_geom_torsion_atom_site_label_2
_geom_torsion_atom_site_label_3
_geom_torsion_atom_site_label_4
_geom_torsion
_geom_torsion_site_symmetry_1
_geom_torsion_site_symmetry_2
_geom_torsion_site_symmetry_3
_geom_torsion_site_symmetry_4
_geom_torsion_publ_flag
F1 C4 C5 C6 179.1(3) . . . . ?
O1 C8 C9 C10 5.1(3) . . . . ?
O1 C8 C9 C20 -114.1(2) . . . . ?
N1 C1 C2 C3 -178.4(4) . . . . ?
N1 C1 C6 C5 179.1(3) . . . . ?
N1 C1 C6 C7 0.1(4) . . . . ?
N1 C8 C9 C10 -117.4(3) . . . . ?
N1 C8 C9 C20 123.4(3) . . . . ?
N2 C29 C30 C31 179.4(3) . . . . ?
N2 C29 C34 C27 -0.5(3) . . . . ?
N2 C29 C34 C33 -179.2(3) . . . . ?
C1 N1 C8 O1 104.5(3) . . . . ?
C1 N1 C8 C7 -14.0(3) . . . . ?
C1 N1 C8 C9 -133.9(3) . . . . ?
C1 C2 C3 C4 1.1(6) . . . . ?
C1 C6 C7 C8 -8.3(3) . . . . ?
C1 C6 C7 C27 106.6(3) . . . . ?
C2 C1 C6 C5 1.9(5) . . . . ?
C2 C1 C6 C7 -177.1(3) . . . . ?
C2 C3 C4 F1 -178.9(4) . . . . ?
C2 C3 C4 C5 -0.5(7) . . . . ?
C3 C4 C5 C6 0.6(6) . . . . ?
C4 C5 C6 C1 -1.3(5) . . . . ?
C4 C5 C6 C7 177.5(4) . . . . ?
C5 C6 C7 C8 172.8(3) . . . . ?
C5 C6 C7 C27 -72.3(4) . . . . ?
C6 C1 C2 C3 -1.8(5) . . . . ?
C6 C7 C8 O1 -103.6(3) . . . . ?
C6 C7 C8 N1 13.2(3) . . . . ?
C6 C7 C8 C9 139.9(3) . . . . ?
C6 C7 C27 C20 -148.2(3) . . . . ?
C6 C7 C27 C28 -27.6(4) . . . . ?
C6 C7 C27 C34 86.7(3) . . . . ?
C7 C8 C9 C10 124.4(2) . . . . ?
C7 C8 C9 C20 5.2(3) . . . . ?
C7 C27 C28 O2 -59.3(4) . . . . ?
C7 C27 C28 N2 119.8(3) . . . . ?
C7 C27 C34 C29 -118.8(3) . . . . ?
C7 C27 C34 C33 59.8(4) . . . . ?
C8 O1 C19 C10 0.7(3) . . . . ?
C8 O1 C19 C18 180.0(3) . . . . ?
C8 N1 C1 C2 -173.9(3) . . . . ?
C8 N1 C1 C6 9.2(4) . . . . ?
C8 C7 C27 C20 -34.0(3) . . . . ?
C8 C7 C27 C28 86.6(3) . . . . ?
C8 C7 C27 C34 -159.1(2) . . . . ?
C8 C9 C10 C11 177.9(3) . . . . ?
C8 C9 C10 C19 -4.8(3) . . . . ?
C8 C9 C20 C21 -154.6(2) . . . . ?
C8 C9 C20 C27 -26.7(3) . . . . ?
C9 C10 C11 C12 -5.4(5) . . . . ?
C9 C10 C11 C16 175.0(3) . . . . ?
C9 C10 C19 O1 2.8(4) . . . . ?
C9 C10 C19 C18 -176.5(3) . . . . ?
C9 C20 C21 C22 40.0(4) . . . . ?
C9 C20 C21 C26 -140.6(3) . . . . ?
C9 C20 C27 C7 37.6(3) . . . . ?
C9 C20 C27 C28 -82.4(3) . . . . ?
C9 C20 C27 C34 162.0(2) . . . . ?
C10 C9 C20 C21 93.8(3) . . . . ?
C10 C9 C20 C27 -138.3(3) . . . . ?
C10 C11 C12 C13 179.5(3) . . . . ?
C10 C11 C16 C15 -178.3(3) . . . . ?
C10 C11 C16 C17 1.1(4) . . . . ?
C11 C10 C19 O1 -179.5(2) . . . . ?
C11 C10 C19 C18 1.2(5) . . . . ?
C11 C12 C13 C14 -0.9(6) . . . . ?
C11 C16 C17 C18 0.8(5) . . . . ?
C12 C11 C16 C15 2.1(4) . . . . ?
C12 C11 C16 C17 -178.5(3) . . . . ?
C12 C13 C14 C15 1.5(7) . . . . ?
C13 C14 C15 C16 -0.3(6) . . . . ?
C14 C15 C16 C11 -1.5(5) . . . . ?
C14 C15 C16 C17 179.1(3) . . . . ?
C15 C16 C17 C18 -179.8(3) . . . . ?
C16 C11 C12 C13 -0.9(5) . . . . ?
C16 C17 C18 C19 -1.7(5) . . . . ?
C17 C18 C19 O1 -178.5(3) . . . . ?
C17 C18 C19 C10 0.7(5) . . . . ?
C19 O1 C8 N1 124.7(3) . . . . ?
C19 O1 C8 C7 -120.9(2) . . . . ?
C19 O1 C8 C9 -3.8(3) . . . . ?
C19 C10 C11 C12 177.5(3) . . . . ?
C19 C10 C11 C16 -2.1(4) . . . . ?
C20 C9 C10 C11 -69.0(4) . . . . ?
C20 C9 C10 C19 108.3(3) . . . . ?
C20 C21 C22 C23 -179.6(3) . . . . ?
C20 C21 C26 C25 -179.9(3) . . . . ?
C20 C27 C28 O2 55.0(4) . . . . ?
C20 C27 C28 N2 -126.0(3) . . . . ?
C20 C27 C34 C29 123.5(3) . . . . ?
C20 C27 C34 C33 -58.0(4) . . . . ?
C21 C20 C27 C7 168.8(2) . . . . ?
C21 C20 C27 C28 48.8(3) . . . . ?
C21 C20 C27 C34 -66.9(3) . . . . ?
C21 C22 C23 C24 -0.5(5) . . . . ?
C22 C21 C26 C25 -0.3(4) . . . . ?
C22 C23 C24 C25 -0.5(6) . . . . ?
C23 C24 C25 C26 1.1(6) . . . . ?
C24 C25 C26 C21 -0.7(5) . . . . ?
C26 C21 C22 C23 1.0(4) . . . . ?
C27 C7 C8 O1 134.9(2) . . . . ?
C27 C7 C8 N1 -108.3(3) . . . . ?
C27 C7 C8 C9 18.4(3) . . . . ?
C27 C20 C21 C22 -84.2(3) . . . . ?
C27 C20 C21 C26 95.3(3) . . . . ?
C28 N2 C29 C30 178.7(3) . . . . ?
C28 N2 C29 C34 -1.1(3) . . . . ?
C28 C27 C34 C29 1.6(3) . . . . ?
C28 C27 C34 C33 -179.9(3) . . . . ?
C29 N2 C28 O2 -178.8(3) . . . . ?
C29 N2 C28 C27 2.1(3) . . . . ?
C29 C30 C31 C32 0.1(6) . . . . ?
C30 C29 C34 C27 179.8(3) . . . . ?
C30 C29 C34 C33 1.1(5) . . . . ?
C30 C31 C32 C33 0.4(6) . . . . ?
C31 C32 C33 C34 -0.2(5) . . . . ?
C32 C33 C34 C27 -178.9(3) . . . . ?
C32 C33 C34 C29 -0.5(4) . . . . ?
C34 C27 C28 O2 178.7(3) . . . . ?
C34 C27 C28 N2 -2.2(3) . . . . ?
C34 C29 C30 C31 -0.8(5) . . . . ?
C35 N2 C28 O2 5.0(5) . . . . ?
C35 N2 C28 C27 -174.1(3) . . . . ?
C35 N2 C29 C30 -5.1(5) . . . . ?
C35 N2 C29 C34 175.1(3) . . . . ?
